data_1537542
loop_
_publ_author_name
'Komiyama, Yoshimichi'

_publ_section_title
;
 The Crystal Structure of Bromodinitro-triammine-cobalt(III)
;
_journal_issue 1
_journal_name_full 'Bulletin of the Chemical Society of Japan'
_journal_page_first 26
_journal_page_last 31
_journal_paper_doi 10.1246/bcsj.31.26
_journal_volume 31
_journal_year 1958
_chemical_formula_sum 'Br Co H9 N5 O4'
_chemical_name_systematic 'Co (N H3)3 (N O2)2 Br'
_space_group_IT_number 14
_symmetry_space_group_name_Hall '-P 2yn'
_symmetry_space_group_name_H-M 'P 1 21/n 1'
_cell_angle_alpha 90
_cell_angle_beta 105.6
_cell_angle_gamma 90
_cell_formula_units_Z 4
_cell_length_a 12.06
_cell_length_b 10.3
_cell_length_c 6.85
_cell_volume 819.549
_citation_journal_id_ASTM BCSJA8
_cod_data_source_file Komiyama_BCSJA8_1958_980.cif
_cod_data_source_block H9Br1Co1N5O4
_cod_original_cell_volume 819.5486
_cod_original_sg_symbol_Hall '-P 2ybc (x-z,y,z)'
_cod_original_formula_sum 'H9 Br1 Co1 N5 O4'
_cod_database_code 1537542

loop_
_symmetry_equiv_pos_as_xyz
x,y,z
-x+1/2,y+1/2,-z+1/2
-x,-y,-z
x-1/2,-y-1/2,z-1/2

loop_
_atom_site_label
_atom_site_type_symbol
_atom_site_fract_x
_atom_site_fract_y
_atom_site_fract_z
_atom_site_occupancy
_atom_site_U_iso_or_equiv
_atom_site_attached_hydrogens
O3 O-2 0.368 0.095 -0.3 1 0.0 0
N3 N-3 0.167 -0.104 -0.062 1 0.0 3
Br1 Br-1 0.124 0.125 0.225 1 0.0 0
O4 O-2 0.4 -0.092 -0.152 1 0.0 0
O1 O-2 0.412 0.246 0.22 1 0.0 0
N4 N-3 0.364 -0.015 0.236 1 0.0 3
Co1 Co+3 0.25 0.063 0 1 0.0 0
O2 O-2 0.306 0.32 -0.057 1 0.0 0
N2 N+3 0.35 0.015 -0.175 1 0.0 0
N5 N-3 0.136 0.141 -0.236 1 0.0 3
N1 N+3 0.333 0.23 0.062 1 0.0 0
